data_7128159
loop_
_publ_author_name
'Yang, Wenbang'
'Wang, Wenqing'
'Zhang, Leran'
'Zhang, Li'
'Ruan, Huapeng'
'Feng, Zhongtao'
'Fang, Yong'
'Wang, Xinping'

_publ_section_title
;
 Persistent 2<i>c</i>-3<i>e</i> \s-bonded heteronuclear radical cations
 centered on S/Se and P/As atoms.
;
_journal_issue 41
_journal_name_full 'Chemical communications (Cambridge, England)'
_journal_page_first 5067
_journal_page_last 5070
_journal_paper_doi 10.1039/d1cc01117k
_journal_volume 57
_journal_year 2021
_chemical_formula_sum 'C34 H33 As S'
_chemical_formula_weight 548.58
_space_group_crystal_system triclinic
_space_group_IT_number 2
_space_group_name_Hall '-P 1'
_space_group_name_H-M_alt 'P -1'
_atom_sites_solution_hydrogens geom
_audit_creation_method SHELXL-2018/3
_audit_update_record
;
2021-02-02 deposited with the CCDC.	2021-04-07 downloaded from the CCDC.
;
_cell_angle_alpha 66.746(2)
_cell_angle_beta 68.9940(10)
_cell_angle_gamma 78.780(2)
_cell_formula_units_Z 2
_cell_length_a 10.4570(6)
_cell_length_b 11.3972(7)
_cell_length_c 13.2662(8)
_cell_measurement_reflns_used 8836
_cell_measurement_temperature 193(2)
_cell_measurement_theta_max 27.50
_cell_measurement_theta_min 3.05
_cell_volume 1353.50(14)
_computing_structure_refinement 'SHELXL-2018/3 (Sheldrick, 2018)'
_computing_structure_solution 'SHELXT 2014/5 (Sheldrick, 2014)'
_diffrn_ambient_temperature 193(2)
_diffrn_measured_fraction_theta_full 0.969
_diffrn_measured_fraction_theta_max 0.972
_diffrn_measurement_device_type 'd8 advance'
_diffrn_radiation_type MoK\a
_diffrn_radiation_wavelength 0.71073
_diffrn_reflns_av_R_equivalents 0.0149
_diffrn_reflns_av_unetI/netI 0.0233
_diffrn_reflns_Laue_measured_fraction_full 0.969
_diffrn_reflns_Laue_measured_fraction_max 0.972
_diffrn_reflns_limit_h_max 13
_diffrn_reflns_limit_h_min -13
_diffrn_reflns_limit_k_max 14
_diffrn_reflns_limit_k_min -14
_diffrn_reflns_limit_l_max 15
_diffrn_reflns_limit_l_min -17
_diffrn_reflns_number 11362
_diffrn_reflns_point_group_measured_fraction_full 0.969
_diffrn_reflns_point_group_measured_fraction_max 0.972
_diffrn_reflns_theta_full 25.242
_diffrn_reflns_theta_max 27.497
_diffrn_reflns_theta_min 3.054
_exptl_absorpt_coefficient_mu 1.354
_exptl_crystal_colour orange
_exptl_crystal_density_diffrn 1.346
_exptl_crystal_description block
_exptl_crystal_F_000 572
_exptl_crystal_size_max 0.200
_exptl_crystal_size_mid 0.150
_exptl_crystal_size_min 0.120
_refine_diff_density_max 0.330
_refine_diff_density_min -0.271
_refine_diff_density_rms 0.043
_refine_ls_extinction_method none
_refine_ls_goodness_of_fit_ref 1.059
_refine_ls_hydrogen_treatment constr
_refine_ls_matrix_type full
_refine_ls_number_parameters 331
_refine_ls_number_reflns 6046
_refine_ls_number_restraints 0
_refine_ls_restrained_S_all 1.059
_refine_ls_R_factor_all 0.0256
_refine_ls_R_factor_gt 0.0234
_refine_ls_shift/su_max 0.012
_refine_ls_shift/su_mean 0.000
_refine_ls_structure_factor_coef Fsqd
_refine_ls_weighting_details 'w=1/[\s^2^(Fo^2^)+(0.0285P)^2^+0.4925P] where P=(Fo^2^+2Fc^2^)/3'
_refine_ls_weighting_scheme calc
_refine_ls_wR_factor_gt 0.0618
_refine_ls_wR_factor_ref 0.0630
_reflns_Friedel_coverage 0.000
_reflns_number_gt 5684
_reflns_number_total 6046
_reflns_threshold_expression 'I > 2\s(I)'
_cod_data_source_file d1cc01117k2.cif
_cod_data_source_block 45_a
_cod_depositor_comments 'Adding full bibliography for 7128158--7128161.cif.'
_cod_database_code 7128159
_shelx_shelxl_version_number 2018/3
_shelx_space_group_comment
;
The symmetry employed for this shelxl refinement is uniquely defined
by the following loop, which should always be used as a source of
symmetry information in preference to the above space-group names.
They are only intended as comments.
;
_shelx_estimated_absorpt_t_min 0.773
_shelx_estimated_absorpt_t_max 0.854

loop_
_space_group_symop_operation_xyz
'x, y, z'
'-x, -y, -z'

loop_
_atom_site_label
_atom_site_type_symbol
_atom_site_fract_x
_atom_site_fract_y
_atom_site_fract_z
_atom_site_U_iso_or_equiv
_atom_site_adp_type
_atom_site_occupancy
_atom_site_site_symmetry_order
_atom_site_calc_flag
_atom_site_refinement_flags_posn
_atom_site_refinement_flags_adp
_atom_site_refinement_flags_occupancy
_atom_site_disorder_assembly
_atom_site_disorder_group
As1 As 0.29207(2) 0.32253(2) 0.33307(2) 0.02236(5) Uani 1 1 d . . . . .
S1 S 0.43291(3) 0.53865(3) 0.11632(3) 0.03005(8) Uani 1 1 d . . . . .
C1 C 0.27287(14) 0.57741(13) 0.08864(12) 0.0274(3) Uani 1 1 d . . . . .
C2 C 0.27443(17) 0.67763(15) -0.01254(14) 0.0362(3) Uani 1 1 d . . . . .
H2 H 0.356362 0.720930 -0.058744 0.043 Uiso 1 1 calc R U . . .
C3 C 0.15754(19) 0.71742(17) -0.04911(16) 0.0449(4) Uani 1 1 d . . . . .
H3 H 0.160741 0.786043 -0.119904 0.054 Uiso 1 1 calc R U . . .
C4 C 0.04040(18) 0.65702(17) 0.01749(16) 0.0423(4) Uani 1 1 d . . . . .
H4 H -0.039503 0.685597 -0.006044 0.051 Uiso 1 1 calc R U . . .
C5 C 0.03424(15) 0.55148(14) 0.12216(13) 0.0317(3) Uani 1 1 d . . . . .
C6 C -0.08993(16) 0.48950(17) 0.18617(15) 0.0385(3) Uani 1 1 d . . . . .
H6 H -0.167431 0.519566 0.159402 0.046 Uiso 1 1 calc R U . . .
C7 C -0.09932(15) 0.38723(16) 0.28568(15) 0.0373(3) Uani 1 1 d . . . . .
H7 H -0.183283 0.346513 0.328890 0.045 Uiso 1 1 calc R U . . .
C8 C 0.01605(15) 0.34221(14) 0.32416(13) 0.0308(3) Uani 1 1 d . . . . .
H8 H 0.007735 0.271053 0.394155 0.037 Uiso 1 1 calc R U . . .
C9 C 0.14068(13) 0.39667(13) 0.26490(12) 0.0248(3) Uani 1 1 d . . . . .
C10 C 0.15251(14) 0.50753(13) 0.16081(12) 0.0258(3) Uani 1 1 d . . . . .
C11 C 0.41384(15) 0.61008(14) 0.21793(13) 0.0313(3) Uani 1 1 d . . . . .
C12 C 0.30987(19) 0.69952(17) 0.24275(17) 0.0437(4) Uani 1 1 d . . . . .
H12 H 0.242705 0.726570 0.203973 0.052 Uiso 1 1 calc R U . . .
C13 C 0.3033(2) 0.7500(2) 0.3243(2) 0.0571(5) Uani 1 1 d . . . . .
H13 H 0.230548 0.810487 0.341654 0.069 Uiso 1 1 calc R U . . .
C14 C 0.4000(2) 0.7138(2) 0.3798(2) 0.0587(5) Uani 1 1 d . . . . .
H14 H 0.395454 0.749788 0.434660 0.070 Uiso 1 1 calc R U . . .
C15 C 0.5042(2) 0.6246(2) 0.35543(19) 0.0581(6) Uani 1 1 d . . . . .
H15 H 0.571859 0.599266 0.393649 0.070 Uiso 1 1 calc R U . . .
C16 C 0.51124(18) 0.57155(17) 0.27550(17) 0.0446(4) Uani 1 1 d . . . . .
H16 H 0.582442 0.509040 0.260220 0.054 Uiso 1 1 calc R U . . .
C17 C 0.18155(13) 0.21777(13) 0.49039(12) 0.0254(3) Uani 1 1 d . . . . .
C18 C 0.13981(14) 0.28500(14) 0.56740(13) 0.0293(3) Uani 1 1 d . . . . .
C19 C 0.06732(16) 0.22417(16) 0.68271(13) 0.0343(3) Uani 1 1 d . . . . .
H19 H 0.038938 0.270764 0.733532 0.041 Uiso 1 1 calc R U . . .
C20 C 0.03525(16) 0.09785(16) 0.72572(13) 0.0355(3) Uani 1 1 d . . . . .
C21 C 0.07675(15) 0.03242(15) 0.64953(13) 0.0324(3) Uani 1 1 d . . . . .
H21 H 0.055587 -0.054463 0.677858 0.039 Uiso 1 1 calc R U . . .
C22 C 0.14861(14) 0.08958(13) 0.53254(12) 0.0267(3) Uani 1 1 d . . . . .
C23 C 0.16790(19) 0.42356(16) 0.52833(15) 0.0408(4) Uani 1 1 d . . . . .
H23A H 0.267209 0.432659 0.497174 0.061 Uiso 1 1 calc R U . . .
H23B H 0.129306 0.452756 0.594146 0.061 Uiso 1 1 calc R U . . .
H23C H 0.125429 0.475322 0.468285 0.061 Uiso 1 1 calc R U . . .
C24 C -0.0450(2) 0.0353(2) 0.85062(15) 0.0547(5) Uani 1 1 d . . . . .
H24A H -0.044827 0.087305 0.894352 0.082 Uiso 1 1 calc R U . . .
H24B H -0.002742 -0.050160 0.881805 0.082 Uiso 1 1 calc R U . . .
H24C H -0.139695 0.027991 0.857119 0.082 Uiso 1 1 calc R U . . .
C25 C 0.18291(16) 0.01106(14) 0.45675(13) 0.0321(3) Uani 1 1 d . . . . .
H25A H 0.156546 0.060876 0.387065 0.048 Uiso 1 1 calc R U . . .
H25B H 0.132723 -0.067127 0.499000 0.048 Uiso 1 1 calc R U . . .
H25C H 0.281786 -0.011669 0.434874 0.048 Uiso 1 1 calc R U . . .
C26 C 0.39890(13) 0.19479(12) 0.26412(11) 0.0238(2) Uani 1 1 d . . . . .
C27 C 0.50888(14) 0.13392(13) 0.30757(12) 0.0262(3) Uani 1 1 d . . . . .
C28 C 0.59492(14) 0.04089(14) 0.26819(12) 0.0301(3) Uani 1 1 d . . . . .
H28 H 0.667072 -0.000981 0.299869 0.036 Uiso 1 1 calc R U . . .
C29 C 0.57825(15) 0.00768(14) 0.18409(13) 0.0326(3) Uani 1 1 d . . . . .
C30 C 0.47329(15) 0.07180(14) 0.13898(13) 0.0321(3) Uani 1 1 d . . . . .
H30 H 0.461920 0.051497 0.079903 0.039 Uiso 1 1 calc R U . . .
C31 C 0.38342(14) 0.16472(13) 0.17600(12) 0.0274(3) Uani 1 1 d . . . . .
C32 C 0.53773(16) 0.16509(16) 0.39787(14) 0.0355(3) Uani 1 1 d . . . . .
H32A H 0.548215 0.257153 0.370548 0.053 Uiso 1 1 calc R U . . .
H32B H 0.622437 0.117823 0.411581 0.053 Uiso 1 1 calc R U . . .
H32C H 0.461217 0.140476 0.469959 0.053 Uiso 1 1 calc R U . . .
C33 C 0.67228(19) -0.09287(18) 0.14147(16) 0.0461(4) Uani 1 1 d . . . . .
H33A H 0.738798 -0.051267 0.066328 0.069 Uiso 1 1 calc R U . . .
H33B H 0.618020 -0.147875 0.133470 0.069 Uiso 1 1 calc R U . . .
H33C H 0.721131 -0.144807 0.196925 0.069 Uiso 1 1 calc R U . . .
C34 C 0.27482(17) 0.22753(17) 0.11780(15) 0.0375(3) Uani 1 1 d . . . . .
H34A H 0.183860 0.215500 0.175998 0.056 Uiso 1 1 calc R U . . .
H34B H 0.281424 0.188708 0.061923 0.056 Uiso 1 1 calc R U . . .
H34C H 0.288618 0.319211 0.077640 0.056 Uiso 1 1 calc R U . . .

loop_
_atom_site_aniso_label
_atom_site_aniso_U_11
_atom_site_aniso_U_22
_atom_site_aniso_U_33
_atom_site_aniso_U_23
_atom_site_aniso_U_13
_atom_site_aniso_U_12
As1 0.02478(8) 0.02237(7) 0.02135(8) -0.00849(5) -0.00749(5) -0.00243(5)
S1 0.02396(16) 0.03183(18) 0.02891(18) -0.00883(14) -0.00488(13) -0.00050(13)
C1 0.0286(7) 0.0278(7) 0.0267(7) -0.0111(5) -0.0090(5) 0.0004(5)
C2 0.0401(8) 0.0332(8) 0.0312(8) -0.0066(6) -0.0111(6) -0.0040(6)
C3 0.0542(10) 0.0386(9) 0.0369(9) -0.0012(7) -0.0231(8) -0.0013(7)
C4 0.0445(9) 0.0444(9) 0.0420(9) -0.0111(7) -0.0263(8) 0.0043(7)
C5 0.0325(7) 0.0351(7) 0.0333(8) -0.0157(6) -0.0155(6) 0.0028(6)
C6 0.0302(7) 0.0473(9) 0.0449(9) -0.0192(7) -0.0188(7) 0.0020(6)
C7 0.0263(7) 0.0476(9) 0.0418(9) -0.0200(7) -0.0084(6) -0.0060(6)
C8 0.0301(7) 0.0315(7) 0.0307(7) -0.0115(6) -0.0078(6) -0.0035(5)
C9 0.0248(6) 0.0264(6) 0.0257(6) -0.0130(5) -0.0080(5) 0.0009(5)
C10 0.0283(6) 0.0256(6) 0.0265(7) -0.0127(5) -0.0097(5) 0.0015(5)
C11 0.0302(7) 0.0292(7) 0.0334(7) -0.0064(6) -0.0102(6) -0.0093(5)
C12 0.0466(9) 0.0424(9) 0.0544(11) -0.0245(8) -0.0253(8) 0.0045(7)
C13 0.0701(13) 0.0521(11) 0.0667(14) -0.0363(10) -0.0272(11) 0.0015(9)
C14 0.0800(15) 0.0565(12) 0.0560(12) -0.0233(10) -0.0266(11) -0.0228(11)
C15 0.0668(13) 0.0617(12) 0.0561(12) -0.0045(10) -0.0377(10) -0.0263(10)
C16 0.0385(9) 0.0436(9) 0.0523(10) -0.0074(8) -0.0223(8) -0.0092(7)
C17 0.0258(6) 0.0278(6) 0.0231(6) -0.0092(5) -0.0083(5) -0.0010(5)
C18 0.0303(7) 0.0331(7) 0.0282(7) -0.0149(6) -0.0101(6) 0.0004(5)
C19 0.0335(7) 0.0451(8) 0.0268(7) -0.0187(6) -0.0082(6) 0.0031(6)
C20 0.0310(7) 0.0438(8) 0.0251(7) -0.0081(6) -0.0077(6) 0.0008(6)
C21 0.0317(7) 0.0327(7) 0.0276(7) -0.0050(6) -0.0090(6) -0.0034(6)
C22 0.0256(6) 0.0280(7) 0.0263(7) -0.0092(5) -0.0090(5) -0.0006(5)
C23 0.0504(9) 0.0375(8) 0.0397(9) -0.0250(7) -0.0066(7) -0.0043(7)
C24 0.0597(12) 0.0571(11) 0.0278(8) -0.0075(8) -0.0007(8) -0.0019(9)
C25 0.0371(8) 0.0280(7) 0.0321(7) -0.0122(6) -0.0077(6) -0.0067(6)
C26 0.0251(6) 0.0244(6) 0.0213(6) -0.0085(5) -0.0056(5) -0.0026(5)
C27 0.0275(6) 0.0273(6) 0.0220(6) -0.0068(5) -0.0070(5) -0.0034(5)
C28 0.0265(7) 0.0299(7) 0.0270(7) -0.0058(5) -0.0066(5) 0.0005(5)
C29 0.0334(7) 0.0286(7) 0.0291(7) -0.0110(6) -0.0022(6) -0.0003(5)
C30 0.0363(7) 0.0356(7) 0.0279(7) -0.0168(6) -0.0078(6) -0.0019(6)
C31 0.0284(7) 0.0301(7) 0.0256(7) -0.0118(5) -0.0082(5) -0.0026(5)
C32 0.0367(8) 0.0409(8) 0.0366(8) -0.0165(7) -0.0212(7) 0.0056(6)
C33 0.0461(10) 0.0438(9) 0.0435(10) -0.0228(8) -0.0064(8) 0.0092(7)
C34 0.0413(8) 0.0472(9) 0.0388(8) -0.0272(7) -0.0210(7) 0.0074(7)

loop_
_atom_type_symbol
_atom_type_description
_atom_type_scat_dispersion_real
_atom_type_scat_dispersion_imag
_atom_type_scat_source
C C 0.0033 0.0016 'International Tables Vol C Tables 4.2.6.8 and 6.1.1.4'
H H 0.0000 0.0000 'International Tables Vol C Tables 4.2.6.8 and 6.1.1.4'
As As 0.0499 2.0058 'International Tables Vol C Tables 4.2.6.8 and 6.1.1.4'
S S 0.1246 0.1234 'International Tables Vol C Tables 4.2.6.8 and 6.1.1.4'

loop_
_geom_angle_atom_site_label_1
_geom_angle_atom_site_label_2
_geom_angle_atom_site_label_3
_geom_angle
_geom_angle_site_symmetry_1
_geom_angle_site_symmetry_3
_geom_angle_publ_flag
C26 As1 C9 107.35(5) . . ?
C26 As1 C17 103.98(5) . . ?
C9 As1 C17 98.39(5) . . ?
C11 S1 C1 103.79(7) . . ?
C2 C1 C10 121.58(13) . . ?
C2 C1 S1 114.27(11) . . ?
C10 C1 S1 124.06(11) . . ?
C1 C2 C3 121.41(15) . . ?
C1 C2 H2 119.3 . . ?
C3 C2 H2 119.3 . . ?
C4 C3 C2 119.28(15) . . ?
C4 C3 H3 120.4 . . ?
C2 C3 H3 120.4 . . ?
C3 C4 C5 121.38(15) . . ?
C3 C4 H4 119.3 . . ?
C5 C4 H4 119.3 . . ?
C6 C5 C4 118.77(14) . . ?
C6 C5 C10 120.66(14) . . ?
C4 C5 C10 120.56(14) . . ?
C7 C6 C5 120.54(14) . . ?
C7 C6 H6 119.7 . . ?
C5 C6 H6 119.7 . . ?
C6 C7 C8 119.50(14) . . ?
C6 C7 H7 120.2 . . ?
C8 C7 H7 120.2 . . ?
C9 C8 C7 122.91(14) . . ?
C9 C8 H8 118.5 . . ?
C7 C8 H8 118.5 . . ?
C8 C9 C10 118.77(13) . . ?
C8 C9 As1 117.56(11) . . ?
C10 C9 As1 123.59(10) . . ?
C5 C10 C1 115.74(13) . . ?
C5 C10 C9 117.57(12) . . ?
C1 C10 C9 126.66(12) . . ?
C12 C11 C16 119.17(16) . . ?
C12 C11 S1 124.35(12) . . ?
C16 C11 S1 116.48(13) . . ?
C11 C12 C13 120.15(17) . . ?
C11 C12 H12 119.9 . . ?
C13 C12 H12 119.9 . . ?
C14 C13 C12 120.9(2) . . ?
C14 C13 H13 119.6 . . ?
C12 C13 H13 119.6 . . ?
C13 C14 C15 119.32(19) . . ?
C13 C14 H14 120.3 . . ?
C15 C14 H14 120.3 . . ?
C14 C15 C16 120.60(18) . . ?
C14 C15 H15 119.7 . . ?
C16 C15 H15 119.7 . . ?
C15 C16 C11 119.86(18) . . ?
C15 C16 H16 120.1 . . ?
C11 C16 H16 120.1 . . ?
C22 C17 C18 118.90(13) . . ?
C22 C17 As1 129.00(10) . . ?
C18 C17 As1 112.00(10) . . ?
C19 C18 C17 119.81(14) . . ?
C19 C18 C23 118.05(13) . . ?
C17 C18 C23 122.12(13) . . ?
C20 C19 C18 121.99(14) . . ?
C20 C19 H19 119.0 . . ?
C18 C19 H19 119.0 . . ?
C19 C20 C21 117.84(14) . . ?
C19 C20 C24 120.69(16) . . ?
C21 C20 C24 121.45(16) . . ?
C20 C21 C22 122.40(14) . . ?
C20 C21 H21 118.8 . . ?
C22 C21 H21 118.8 . . ?
C21 C22 C17 119.04(13) . . ?
C21 C22 C25 117.78(13) . . ?
C17 C22 C25 123.15(13) . . ?
C18 C23 H23A 109.5 . . ?
C18 C23 H23B 109.5 . . ?
H23A C23 H23B 109.5 . . ?
C18 C23 H23C 109.5 . . ?
H23A C23 H23C 109.5 . . ?
H23B C23 H23C 109.5 . . ?
C20 C24 H24A 109.5 . . ?
C20 C24 H24B 109.5 . . ?
H24A C24 H24B 109.5 . . ?
C20 C24 H24C 109.5 . . ?
H24A C24 H24C 109.5 . . ?
H24B C24 H24C 109.5 . . ?
C22 C25 H25A 109.5 . . ?
C22 C25 H25B 109.5 . . ?
H25A C25 H25B 109.5 . . ?
C22 C25 H25C 109.5 . . ?
H25A C25 H25C 109.5 . . ?
H25B C25 H25C 109.5 . . ?
C31 C26 C27 118.61(12) . . ?
C31 C26 As1 128.77(10) . . ?
C27 C26 As1 112.50(10) . . ?
C28 C27 C26 120.09(13) . . ?
C28 C27 C32 117.62(13) . . ?
C26 C27 C32 122.29(12) . . ?
C29 C28 C27 121.79(13) . . ?
C29 C28 H28 119.1 . . ?
C27 C28 H28 119.1 . . ?
C30 C29 C28 117.46(13) . . ?
C30 C29 C33 121.03(15) . . ?
C28 C29 C33 121.50(15) . . ?
C29 C30 C31 123.12(14) . . ?
C29 C30 H30 118.4 . . ?
C31 C30 H30 118.4 . . ?
C30 C31 C26 118.83(13) . . ?
C30 C31 C34 117.12(13) . . ?
C26 C31 C34 124.04(13) . . ?
C27 C32 H32A 109.5 . . ?
C27 C32 H32B 109.5 . . ?
H32A C32 H32B 109.5 . . ?
C27 C32 H32C 109.5 . . ?
H32A C32 H32C 109.5 . . ?
H32B C32 H32C 109.5 . . ?
C29 C33 H33A 109.5 . . ?
C29 C33 H33B 109.5 . . ?
H33A C33 H33B 109.5 . . ?
C29 C33 H33C 109.5 . . ?
H33A C33 H33C 109.5 . . ?
H33B C33 H33C 109.5 . . ?
C31 C34 H34A 109.5 . . ?
C31 C34 H34B 109.5 . . ?
H34A C34 H34B 109.5 . . ?
C31 C34 H34C 109.5 . . ?
H34A C34 H34C 109.5 . . ?
H34B C34 H34C 109.5 . . ?

loop_
_geom_bond_atom_site_label_1
_geom_bond_atom_site_label_2
_geom_bond_distance
_geom_bond_site_symmetry_2
_geom_bond_publ_flag
As1 C26 1.9724(13) . ?
As1 C9 1.9851(13) . ?
As1 C17 1.9893(14) . ?
S1 C11 1.7692(16) . ?
S1 C1 1.7763(14) . ?
C1 C2 1.374(2) . ?
C1 C10 1.4350(19) . ?
C2 C3 1.404(2) . ?
C2 H2 0.9500 . ?
C3 C4 1.352(3) . ?
C3 H3 0.9500 . ?
C4 C5 1.423(2) . ?
C4 H4 0.9500 . ?
C5 C6 1.414(2) . ?
C5 C10 1.4332(19) . ?
C6 C7 1.359(2) . ?
C6 H6 0.9500 . ?
C7 C8 1.405(2) . ?
C7 H7 0.9500 . ?
C8 C9 1.3772(19) . ?
C8 H8 0.9500 . ?
C9 C10 1.4420(19) . ?
C11 C12 1.381(2) . ?
C11 C16 1.390(2) . ?
C12 C13 1.388(3) . ?
C12 H12 0.9500 . ?
C13 C14 1.367(3) . ?
C13 H13 0.9500 . ?
C14 C15 1.379(3) . ?
C14 H14 0.9500 . ?
C15 C16 1.389(3) . ?
C15 H15 0.9500 . ?
C16 H16 0.9500 . ?
C17 C22 1.4066(19) . ?
C17 C18 1.4105(19) . ?
C18 C19 1.390(2) . ?
C18 C23 1.508(2) . ?
C19 C20 1.383(2) . ?
C19 H19 0.9500 . ?
C20 C21 1.386(2) . ?
C20 C24 1.504(2) . ?
C21 C22 1.398(2) . ?
C21 H21 0.9500 . ?
C22 C25 1.506(2) . ?
C23 H23A 0.9800 . ?
C23 H23B 0.9800 . ?
C23 H23C 0.9800 . ?
C24 H24A 0.9800 . ?
C24 H24B 0.9800 . ?
C24 H24C 0.9800 . ?
C25 H25A 0.9800 . ?
C25 H25B 0.9800 . ?
C25 H25C 0.9800 . ?
C26 C31 1.4084(19) . ?
C26 C27 1.4090(18) . ?
C27 C28 1.391(2) . ?
C27 C32 1.513(2) . ?
C28 C29 1.385(2) . ?
C28 H28 0.9500 . ?
C29 C30 1.382(2) . ?
C29 C33 1.508(2) . ?
C30 C31 1.392(2) . ?
C30 H30 0.9500 . ?
C31 C34 1.508(2) . ?
C32 H32A 0.9800 . ?
C32 H32B 0.9800 . ?
C32 H32C 0.9800 . ?
C33 H33A 0.9800 . ?
C33 H33B 0.9800 . ?
C33 H33C 0.9800 . ?
C34 H34A 0.9800 . ?
C34 H34B 0.9800 . ?
C34 H34C 0.9800 . ?

loop_
_geom_torsion_atom_site_label_1
_geom_torsion_atom_site_label_2
_geom_torsion_atom_site_label_3
_geom_torsion_atom_site_label_4
_geom_torsion
_geom_torsion_site_symmetry_1
_geom_torsion_site_symmetry_2
_geom_torsion_site_symmetry_3
_geom_torsion_site_symmetry_4
_geom_torsion_publ_flag
C11 S1 C1 C2 100.87(12) . . . . ?
C11 S1 C1 C10 -82.38(13) . . . . ?
C10 C1 C2 C3 0.9(2) . . . . ?
S1 C1 C2 C3 177.76(14) . . . . ?
C1 C2 C3 C4 1.0(3) . . . . ?
C2 C3 C4 C5 -1.9(3) . . . . ?
C3 C4 C5 C6 -177.91(17) . . . . ?
C3 C4 C5 C10 1.0(3) . . . . ?
C4 C5 C6 C7 179.05(16) . . . . ?
C10 C5 C6 C7 0.1(2) . . . . ?
C5 C6 C7 C8 -0.8(3) . . . . ?
C6 C7 C8 C9 -0.5(2) . . . . ?
C7 C8 C9 C10 2.2(2) . . . . ?
C7 C8 C9 As1 179.05(12) . . . . ?
C6 C5 C10 C1 179.71(14) . . . . ?
C4 C5 C10 C1 0.8(2) . . . . ?
C6 C5 C10 C9 1.6(2) . . . . ?
C4 C5 C10 C9 -177.32(14) . . . . ?
C2 C1 C10 C5 -1.8(2) . . . . ?
S1 C1 C10 C5 -178.28(10) . . . . ?
C2 C1 C10 C9 176.19(14) . . . . ?
S1 C1 C10 C9 -0.3(2) . . . . ?
C8 C9 C10 C5 -2.68(19) . . . . ?
As1 C9 C10 C5 -179.32(10) . . . . ?
C8 C9 C10 C1 179.41(13) . . . . ?
As1 C9 C10 C1 2.8(2) . . . . ?
C1 S1 C11 C12 -13.98(16) . . . . ?
C1 S1 C11 C16 165.84(12) . . . . ?
C16 C11 C12 C13 0.0(3) . . . . ?
S1 C11 C12 C13 179.83(15) . . . . ?
C11 C12 C13 C14 1.0(3) . . . . ?
C12 C13 C14 C15 -0.9(3) . . . . ?
C13 C14 C15 C16 -0.1(3) . . . . ?
C14 C15 C16 C11 1.1(3) . . . . ?
C12 C11 C16 C15 -1.1(2) . . . . ?
S1 C11 C16 C15 179.12(14) . . . . ?
C22 C17 C18 C19 -0.1(2) . . . . ?
As1 C17 C18 C19 -176.84(11) . . . . ?
C22 C17 C18 C23 -178.37(14) . . . . ?
As1 C17 C18 C23 4.84(18) . . . . ?
C17 C18 C19 C20 0.7(2) . . . . ?
C23 C18 C19 C20 179.06(15) . . . . ?
C18 C19 C20 C21 -0.6(2) . . . . ?
C18 C19 C20 C24 -179.17(16) . . . . ?
C19 C20 C21 C22 -0.1(2) . . . . ?
C24 C20 C21 C22 178.47(15) . . . . ?
C20 C21 C22 C17 0.7(2) . . . . ?
C20 C21 C22 C25 -177.31(14) . . . . ?
C18 C17 C22 C21 -0.6(2) . . . . ?
As1 C17 C22 C21 175.56(10) . . . . ?
C18 C17 C22 C25 177.30(13) . . . . ?
As1 C17 C22 C25 -6.5(2) . . . . ?
C31 C26 C27 C28 -3.61(19) . . . . ?
As1 C26 C27 C28 179.97(10) . . . . ?
C31 C26 C27 C32 176.87(13) . . . . ?
As1 C26 C27 C32 0.45(17) . . . . ?
C26 C27 C28 C29 1.7(2) . . . . ?
C32 C27 C28 C29 -178.73(14) . . . . ?
C27 C28 C29 C30 0.8(2) . . . . ?
C27 C28 C29 C33 179.75(14) . . . . ?
C28 C29 C30 C31 -1.5(2) . . . . ?
C33 C29 C30 C31 179.59(15) . . . . ?
C29 C30 C31 C26 -0.4(2) . . . . ?
C29 C30 C31 C34 179.35(14) . . . . ?
C27 C26 C31 C30 3.0(2) . . . . ?
As1 C26 C31 C30 178.72(11) . . . . ?
C27 C26 C31 C34 -176.81(14) . . . . ?
As1 C26 C31 C34 -1.1(2) . . . . ?
